data_1572755
loop_
_publ_author_name
'Anju, Balakrishnan S.'
'Nair, Neeraja R.'
'Rajput, Janavi'
'Bertke, Jeffery A.'
'Mondal, Bhaskar'
'Kundu, Subrata'

_publ_section_title
;
 Role of ancillary ligands in <i>S</i>-nitrosothiol and NO generation from
 nitrite-thiol interactions at mononuclear zinc(ii) sites.
;
_journal_issue 43
_journal_name_full 'Chemical science'
_journal_page_first 18000
_journal_page_last 18007
_journal_paper_doi 10.1039/d4sc04853a
_journal_volume 15
_journal_year 2024
_chemical_formula_moiety 'C60 H61 N12 O Zn2, 3(Cl O4), 2(C2 H3 N)'
_chemical_formula_sum 'C64 H67 Cl3 N14 O13 Zn2'
_chemical_formula_weight 1477.40
_space_group_crystal_system monoclinic
_space_group_IT_number 15
_space_group_name_Hall '-C 2yc'
_space_group_name_H-M_alt 'C 1 2/c 1'
_atom_sites_solution_hydrogens mixed
_atom_sites_solution_primary intrinsic
_audit_creation_method SHELXL-2019/3
_audit_update_record
;
2024-07-19 deposited with the CCDC.	2024-10-03 downloaded from the CCDC.
;
_cell_angle_alpha 90
_cell_angle_beta 128.178(5)
_cell_angle_gamma 90
_cell_formula_units_Z 4
_cell_length_a 32.352(6)
_cell_length_b 11.149(2)
_cell_length_c 23.519(7)
_cell_measurement_reflns_used 4572
_cell_measurement_temperature 150(2)
_cell_measurement_theta_max 22.43
_cell_measurement_theta_min 2.20
_cell_volume 6669(3)
_computing_cell_refinement 'SAINT V8.37A (Bruker, 2005)'
_computing_data_collection 'APEX3 V2016.5-0 (Bruker, 2016)'
_computing_data_reduction
; 
SAINT V8.37A, XPREP v2014/2, SADABS V2016/2 (Bruker, 2016) 
;
_computing_molecular_graphics 'SHELXLE v932 (Hubschle, 2011)'
_computing_publication_material 'XCIF V2014-2 (Bruker, 2014)'
_computing_structure_refinement 'SHELX-2018-3 (Sheldrick, 2015)'
_computing_structure_solution 'SHELX-2014-5 (Sheldrick, 2015)'
_diffrn_ambient_temperature 150(2)
_diffrn_measured_fraction_theta_full 1.000
_diffrn_measured_fraction_theta_max 0.998
_diffrn_measurement_device_type 'Bruker APEX DUO/ApexII CCD'
_diffrn_measurement_method 'profile data from \f and \w scans'
_diffrn_radiation_monochromator 'multilayer mirrors'
_diffrn_radiation_source 'fine-focus sealed tube'
_diffrn_radiation_type MoK\a
_diffrn_radiation_wavelength 0.71073
_diffrn_reflns_av_R_equivalents 0.1515
_diffrn_reflns_av_unetI/netI 0.0801
_diffrn_reflns_Laue_measured_fraction_full 1.000
_diffrn_reflns_Laue_measured_fraction_max 0.998
_diffrn_reflns_limit_h_max 38
_diffrn_reflns_limit_h_min -38
_diffrn_reflns_limit_k_max 13
_diffrn_reflns_limit_k_min -13
_diffrn_reflns_limit_l_max 28
_diffrn_reflns_limit_l_min -28
_diffrn_reflns_number 88359
_diffrn_reflns_point_group_measured_fraction_full 1.000
_diffrn_reflns_point_group_measured_fraction_max 0.998
_diffrn_reflns_theta_full 25.242
_diffrn_reflns_theta_max 25.475
_diffrn_reflns_theta_min 1.994
_exptl_absorpt_coefficient_mu 0.913
_exptl_absorpt_correction_T_max 0.7452
_exptl_absorpt_correction_T_min 0.6757
_exptl_absorpt_correction_type multi-scan
_exptl_absorpt_process_details 'SADABS V2016/2 (Bruker, 2016)'
_exptl_crystal_colour colourless
_exptl_crystal_density_diffrn 1.472
_exptl_crystal_density_method 'not measured'
_exptl_crystal_description needle
_exptl_crystal_F_000 3056
_exptl_crystal_size_max 0.100
_exptl_crystal_size_mid 0.050
_exptl_crystal_size_min 0.030
_refine_diff_density_max 0.624
_refine_diff_density_min -0.412
_refine_diff_density_rms 0.071
_refine_ls_extinction_method none
_refine_ls_goodness_of_fit_ref 1.010
_refine_ls_hydrogen_treatment mixed
_refine_ls_matrix_type full
_refine_ls_number_parameters 515
_refine_ls_number_reflns 6190
_refine_ls_number_restraints 785
_refine_ls_restrained_S_all 1.013
_refine_ls_R_factor_all 0.1492
_refine_ls_R_factor_gt 0.0605
_refine_ls_shift/su_max 0.000
_refine_ls_shift/su_mean 0.000
_refine_ls_structure_factor_coef Fsqd
_refine_ls_weighting_details 'w=1/[\s^2^(Fo^2^)+(0.0715P)^2^+16.2645P] where P=(Fo^2^+2Fc^2^)/3'
_refine_ls_weighting_scheme calc
_refine_ls_wR_factor_gt 0.1366
_refine_ls_wR_factor_ref 0.1799
_reflns_Friedel_coverage 0.000
_reflns_number_gt 3074
_reflns_number_total 6190
_reflns_threshold_expression 'I > 2\s(I)'
_cod_data_source_file d4sc04853a2.cif
_cod_data_source_block monoC_a
_cod_depositor_comments 'Adding full bibliography for 1572750--1572760.cif.'
_cod_original_sg_symbol_H-M 'C 2/c'
_cod_database_code 1572755
_shelx_shelxl_version_number 2019/3
_shelx_space_group_comment
;
The symmetry employed for this shelxl refinement is uniquely defined
by the following loop, which should always be used as a source of
symmetry information in preference to the above space-group names.
They are only intended as comments.
;
_shelx_estimated_absorpt_t_min 0.914
_shelx_estimated_absorpt_t_max 0.973

loop_
_space_group_symop_operation_xyz
'x, y, z'
'-x, y, -z+1/2'
'x+1/2, y+1/2, z'
'-x+1/2, y+1/2, -z+1/2'
'-x, -y, -z'
'x, -y, z-1/2'
'-x+1/2, -y+1/2, -z'
'x+1/2, -y+1/2, z-1/2'

loop_
_atom_site_label
_atom_site_type_symbol
_atom_site_fract_x
_atom_site_fract_y
_atom_site_fract_z
_atom_site_U_iso_or_equiv
_atom_site_adp_type
_atom_site_occupancy
_atom_site_site_symmetry_order
_atom_site_calc_flag
_atom_site_refinement_flags_posn
_atom_site_refinement_flags_adp
_atom_site_refinement_flags_occupancy
_atom_site_disorder_assembly
_atom_site_disorder_group
Zn1 Zn 0.5267(3) 0.0255(2) 0.34755(11) 0.0493(12) Uani 0.531(13) 1 d . U P A 1
Zn1' Zn 0.5513(3) 0.0432(3) 0.35353(13) 0.0405(11) Uani 0.469(13) 1 d . U P A 2
O1 O 0.500000 0.0331(4) 0.250000 0.0402(12) Uani 1 2 d S T P . .
H1 H 0.472(3) 0.0368(6) 0.2401(11) 0.048 Uiso 0.5 1 d R U P A .
N1 N 0.56188(16) -0.1147(4) 0.4108(2) 0.0527(11) Uani 1 1 d . . . . .
N2 N 0.58888(16) -0.2010(3) 0.4046(2) 0.0469(10) Uani 1 1 d . . . . .
N3 N 0.61652(14) 0.0179(3) 0.3612(2) 0.0425(10) Uani 1 1 d . . . . .
N4 N 0.55512(16) 0.1768(4) 0.4117(2) 0.0507(11) Uani 1 1 d . . . . .
N5 N 0.52009(16) 0.2664(4) 0.3889(2) 0.0474(10) Uani 1 1 d . . . . .
N6 N 0.44807(14) 0.0571(3) 0.31820(19) 0.0394(9) Uani 1 1 d . . . . .
C1 C 0.5644(2) -0.1485(5) 0.4674(3) 0.0561(14) Uani 1 1 d . . . . .
C2 C 0.5918(2) -0.2534(5) 0.4956(3) 0.0574(14) Uani 1 1 d . . . . .
H2 H 0.598776 -0.295946 0.535695 0.069 Uiso 1 1 calc R U . . .
C3 C 0.60733(19) -0.2856(5) 0.4553(3) 0.0504(13) Uani 1 1 d . . . . .
C4 C 0.5392(2) -0.0758(6) 0.4913(3) 0.079(2) Uani 1 1 d . . . . .
H4A H 0.563895 -0.064984 0.543840 0.118 Uiso 1 1 calc R U . . .
H4B H 0.507638 -0.117209 0.478215 0.118 Uiso 1 1 calc R U . . .
H4C H 0.529300 0.002764 0.467531 0.118 Uiso 1 1 calc R U . . .
C5 C 0.6377(2) -0.3910(5) 0.4607(3) 0.0692(17) Uani 1 1 d . . . . .
H5A H 0.648245 -0.440416 0.502194 0.104 Uiso 1 1 calc R U . . .
H5B H 0.669191 -0.363447 0.467224 0.104 Uiso 1 1 calc R U . . .
H5C H 0.615854 -0.438709 0.416323 0.104 Uiso 1 1 calc R U . . .
C6 C 0.5932(2) -0.1918(4) 0.3469(3) 0.0494(13) Uani 1 1 d . . . . .
H6A H 0.558036 -0.175794 0.300649 0.059 Uiso 1 1 calc R U . . .
H6B H 0.605845 -0.269173 0.342112 0.059 Uiso 1 1 calc R U . . .
C7 C 0.63031(19) -0.0937(5) 0.3606(2) 0.0458(12) Uani 1 1 d . . . . .
C8 C 0.6760(2) -0.1231(5) 0.3706(3) 0.0547(14) Uani 1 1 d . . . . .
H8 H 0.684451 -0.204572 0.370240 0.066 Uiso 1 1 calc R U . . .
C9 C 0.7086(2) -0.0341(5) 0.3809(3) 0.0625(15) Uani 1 1 d . . . . .
H9 H 0.740053 -0.053016 0.387742 0.075 Uiso 1 1 calc R U . . .
C10 C 0.69598(19) 0.0855(5) 0.3815(3) 0.0522(13) Uani 1 1 d . . . . .
C11 C 0.7269(2) 0.1828(6) 0.3893(4) 0.0797(19) Uani 1 1 d . . . . .
H11 H 0.758715 0.168090 0.396356 0.096 Uiso 1 1 calc R U . . .
C12 C 0.7118(3) 0.2963(6) 0.3868(4) 0.087(2) Uani 1 1 d . . . . .
H12 H 0.732965 0.361031 0.391939 0.105 Uiso 1 1 calc R U . . .
C13 C 0.6651(2) 0.3201(5) 0.3766(4) 0.0778(19) Uani 1 1 d . . . . .
H13 H 0.655074 0.400655 0.375728 0.093 Uiso 1 1 calc R U . . .
C14 C 0.6340(2) 0.2280(5) 0.3679(3) 0.0569(14) Uani 1 1 d . . . . .
H14 H 0.602104 0.244822 0.360301 0.068 Uiso 1 1 calc R U . . .
C15 C 0.64840(18) 0.1098(5) 0.3702(2) 0.0451(12) Uani 1 1 d . . . . .
C16 C 0.5963(2) 0.2037(6) 0.4803(3) 0.0642(15) Uani 1 1 d . . . . .
C17 C 0.5864(3) 0.3102(6) 0.4991(3) 0.0695(17) Uani 1 1 d . . . . .
H17 H 0.609221 0.349669 0.544460 0.083 Uiso 1 1 calc R U . . .
C18 C 0.5381(2) 0.3494(5) 0.4412(3) 0.0587(14) Uani 1 1 d . . . . .
C19 C 0.6441(2) 0.1275(7) 0.5235(3) 0.092(2) Uani 1 1 d . . . . .
H19A H 0.668756 0.161156 0.572247 0.138 Uiso 1 1 calc R U . . .
H19B H 0.660780 0.125029 0.500181 0.138 Uiso 1 1 calc R U . . .
H19C H 0.634261 0.046084 0.526696 0.138 Uiso 1 1 calc R U . . .
C20 C 0.5080(3) 0.4581(5) 0.4304(4) 0.086(2) Uani 1 1 d . . . . .
H20A H 0.474148 0.434785 0.418266 0.129 Uiso 1 1 calc R U . . .
H20B H 0.501834 0.505824 0.390817 0.129 Uiso 1 1 calc R U . . .
H20C H 0.527900 0.505762 0.474910 0.129 Uiso 1 1 calc R U . . .
C21 C 0.47003(18) 0.2618(4) 0.3176(3) 0.0454(12) Uani 1 1 d . . . . .
H21A H 0.475817 0.242693 0.281911 0.054 Uiso 1 1 calc R U . . .
H21B H 0.453117 0.341695 0.305351 0.054 Uiso 1 1 calc R U . . .
C22 C 0.43407(18) 0.1703(4) 0.3124(2) 0.0395(11) Uani 1 1 d . . . . .
C23 C 0.3883(2) 0.2058(5) 0.3014(3) 0.0494(13) Uani 1 1 d . . . . .
H23 H 0.379782 0.288429 0.297524 0.059 Uiso 1 1 calc R U . . .
C24 C 0.3563(2) 0.1213(5) 0.2964(3) 0.0551(14) Uani 1 1 d . . . . .
H24 H 0.324892 0.144489 0.288731 0.066 Uiso 1 1 calc R U . . .
C25 C 0.36899(19) 0.0008(5) 0.3025(3) 0.0476(12) Uani 1 1 d . . . . .
C26 C 0.3379(2) -0.0948(6) 0.2973(3) 0.0617(15) Uani 1 1 d . . . . .
H26 H 0.306101 -0.076744 0.289595 0.074 Uiso 1 1 calc R U . . .
C27 C 0.3519(2) -0.2094(6) 0.3028(3) 0.0703(17) Uani 1 1 d . . . . .
H27 H 0.330617 -0.271140 0.300289 0.084 Uiso 1 1 calc R U . . .
C28 C 0.3975(2) -0.2389(5) 0.3122(3) 0.0644(15) Uani 1 1 d . . . . .
H28 H 0.406699 -0.320791 0.314996 0.077 Uiso 1 1 calc R U . . .
C29 C 0.4290(2) -0.1513(4) 0.3175(3) 0.0520(13) Uani 1 1 d . . . . .
H29 H 0.460377 -0.172475 0.324601 0.062 Uiso 1 1 calc R U . . .
C30 C 0.41562(18) -0.0299(4) 0.3127(2) 0.0402(11) Uani 1 1 d . . . . .
Cl1 Cl 0.6795(3) 0.5375(6) 0.6760(4) 0.056(2) Uani 0.515(8) 1 d D U P B 1
O2 O 0.6917(5) 0.5234(11) 0.7425(5) 0.118(3) Uani 0.515(8) 1 d D U P B 1
O3 O 0.6246(3) 0.5366(10) 0.6212(5) 0.071(3) Uani 0.515(8) 1 d D U P B 1
O4 O 0.7013(4) 0.4464(9) 0.6607(6) 0.082(3) Uani 0.515(8) 1 d D U P B 1
O5 O 0.6973(3) 0.6521(7) 0.6737(7) 0.097(3) Uani 0.515(8) 1 d D U P B 1
Cl1' Cl 0.6874(3) 0.5370(7) 0.6791(4) 0.0534(19) Uani 0.485(8) 1 d D U P B 2
O2' O 0.7110(3) 0.6126(10) 0.7376(5) 0.087(3) Uani 0.485(8) 1 d D U P B 2
O3' O 0.6357(4) 0.5102(10) 0.6516(8) 0.083(3) Uani 0.485(8) 1 d D U P B 2
O4' O 0.7178(4) 0.4321(8) 0.6991(6) 0.071(3) Uani 0.485(8) 1 d D U P B 2
O5' O 0.6881(4) 0.5942(12) 0.6258(6) 0.110(3) Uani 0.485(8) 1 d D U P B 2
Cl2 Cl 0.500000 0.46138(19) 0.750000 0.0677(6) Uani 0.62(2) 2 d DS TU P C 1
O6 O 0.5465(4) 0.5263(12) 0.7986(7) 0.103(4) Uani 0.62(2) 1 d D U P C 1
O7 O 0.5020(6) 0.3745(8) 0.7066(5) 0.089(3) Uani 0.62(2) 1 d D U P C 1
Cl2' Cl 0.500000 0.46138(19) 0.750000 0.0677(6) Uani 0.38(2) 2 d DS TU P C 2
O6' O 0.5333(6) 0.5491(15) 0.8043(9) 0.064(4) Uani 0.38(2) 1 d D U P C 2
O7' O 0.5285(8) 0.4100(17) 0.7269(10) 0.087(4) Uani 0.38(2) 1 d D U P C 2
N7 N 0.7554(4) 0.9025(9) 0.5558(6) 0.177(4) Uani 1 1 d . U . . .
C31 C 0.7421(4) 0.8822(7) 0.5896(5) 0.103(3) Uani 1 1 d . U . . .
C32 C 0.7272(3) 0.8620(8) 0.6314(4) 0.117(3) Uani 1 1 d . U . . .
H32A H 0.738960 0.781996 0.653082 0.175 Uiso 1 1 calc R U . . .
H32B H 0.688861 0.866810 0.601606 0.175 Uiso 1 1 calc R U . . .
H32C H 0.743185 0.922535 0.669740 0.175 Uiso 1 1 calc R U . . .

loop_
_atom_site_aniso_label
_atom_site_aniso_U_11
_atom_site_aniso_U_22
_atom_site_aniso_U_33
_atom_site_aniso_U_23
_atom_site_aniso_U_13
_atom_site_aniso_U_12
Zn1 0.056(3) 0.0438(9) 0.0355(8) -0.0005(6) 0.0223(10) 0.0046(11)
Zn1' 0.042(2) 0.0398(9) 0.0347(8) -0.0033(7) 0.0212(10) 0.0036(11)
O1 0.033(2) 0.050(3) 0.037(3) 0.000 0.021(2) 0.000
N1 0.055(3) 0.060(3) 0.036(2) 0.010(2) 0.025(2) 0.021(2)
N2 0.050(3) 0.043(2) 0.050(3) 0.0072(19) 0.032(2) 0.011(2)
N3 0.039(2) 0.045(2) 0.039(2) -0.0018(19) 0.021(2) 0.0059(19)
N4 0.040(2) 0.060(3) 0.048(2) -0.015(2) 0.025(2) -0.002(2)
N5 0.048(2) 0.043(2) 0.057(3) -0.017(2) 0.036(2) -0.010(2)
N6 0.038(2) 0.041(2) 0.039(2) -0.0008(18) 0.0239(19) -0.0012(18)
C1 0.046(3) 0.077(4) 0.035(3) 0.003(3) 0.019(3) 0.010(3)
C2 0.051(3) 0.070(4) 0.040(3) 0.015(3) 0.023(3) 0.003(3)
C3 0.043(3) 0.046(3) 0.049(3) 0.006(2) 0.022(3) -0.001(2)
C4 0.066(4) 0.123(6) 0.047(3) 0.008(4) 0.034(3) 0.031(4)
C5 0.072(4) 0.051(3) 0.072(4) 0.013(3) 0.039(4) 0.017(3)
C6 0.063(3) 0.043(3) 0.056(3) 0.002(2) 0.043(3) 0.007(2)
C7 0.049(3) 0.048(3) 0.036(3) 0.005(2) 0.024(3) 0.014(2)
C8 0.054(3) 0.051(3) 0.062(4) 0.012(3) 0.037(3) 0.021(3)
C9 0.045(3) 0.072(4) 0.067(4) 0.005(3) 0.033(3) 0.017(3)
C10 0.037(3) 0.061(3) 0.051(3) -0.007(3) 0.024(3) 0.003(2)
C11 0.050(4) 0.078(4) 0.112(5) -0.017(4) 0.050(4) -0.012(3)
C12 0.069(4) 0.065(4) 0.139(6) -0.027(4) 0.069(5) -0.023(3)
C13 0.069(4) 0.056(4) 0.113(5) -0.026(4) 0.058(4) -0.013(3)
C14 0.051(3) 0.055(3) 0.064(4) -0.013(3) 0.035(3) -0.002(3)
C15 0.036(3) 0.051(3) 0.039(3) -0.005(2) 0.018(2) 0.002(2)
C16 0.048(3) 0.091(4) 0.048(3) -0.026(3) 0.027(3) -0.021(3)
C17 0.076(4) 0.084(4) 0.059(4) -0.037(3) 0.047(3) -0.039(3)
C18 0.077(4) 0.053(3) 0.074(4) -0.025(3) 0.060(3) -0.024(3)
C19 0.042(3) 0.154(7) 0.053(4) -0.018(4) 0.016(3) 0.001(4)
C20 0.134(6) 0.055(4) 0.108(5) -0.025(4) 0.094(5) -0.013(4)
C21 0.048(3) 0.035(3) 0.056(3) -0.002(2) 0.034(3) 0.004(2)
C22 0.041(3) 0.042(3) 0.041(3) -0.003(2) 0.028(2) 0.000(2)
C23 0.051(3) 0.048(3) 0.057(3) -0.002(3) 0.037(3) 0.006(2)
C24 0.047(3) 0.070(3) 0.062(4) -0.003(3) 0.040(3) 0.003(3)
C25 0.044(3) 0.061(3) 0.041(3) -0.001(2) 0.028(3) -0.004(2)
C26 0.051(3) 0.081(4) 0.060(4) 0.001(3) 0.038(3) -0.016(3)
C27 0.067(4) 0.068(4) 0.076(4) 0.007(3) 0.044(4) -0.020(3)
C28 0.066(4) 0.046(3) 0.069(4) 0.010(3) 0.035(3) -0.005(3)
C29 0.048(3) 0.043(3) 0.052(3) 0.006(2) 0.024(3) -0.003(2)
C30 0.040(3) 0.045(3) 0.034(3) 0.001(2) 0.022(2) -0.003(2)
Cl1 0.059(3) 0.036(3) 0.060(3) -0.003(2) 0.031(2) 0.001(2)
O2 0.143(6) 0.117(6) 0.071(4) 0.003(4) 0.055(4) 0.017(5)
O3 0.047(4) 0.067(5) 0.065(5) -0.001(4) 0.018(4) 0.008(4)
O4 0.073(5) 0.081(5) 0.102(6) -0.019(5) 0.059(4) 0.013(4)
O5 0.072(5) 0.050(4) 0.112(6) 0.004(4) 0.029(4) -0.015(4)
Cl1' 0.044(2) 0.044(3) 0.070(3) 0.006(2) 0.034(2) 0.002(2)
O2' 0.063(5) 0.089(5) 0.090(5) -0.039(5) 0.037(4) 0.006(4)
O3' 0.050(5) 0.072(6) 0.110(7) -0.003(5) 0.041(4) -0.001(4)
O4' 0.065(5) 0.055(4) 0.089(6) 0.011(4) 0.045(4) 0.010(4)
O5' 0.109(6) 0.126(6) 0.091(5) 0.029(5) 0.060(4) 0.015(5)
Cl2 0.0775(14) 0.0503(11) 0.0658(13) 0.000 0.0395(12) 0.000
O6 0.074(5) 0.090(6) 0.098(5) 0.004(4) 0.031(4) -0.025(5)
O7 0.087(6) 0.077(5) 0.096(5) -0.004(4) 0.053(4) 0.012(4)
Cl2' 0.0775(14) 0.0503(11) 0.0658(13) 0.000 0.0395(12) 0.000
O6' 0.058(6) 0.069(6) 0.075(6) -0.008(5) 0.045(5) 0.000(5)
O7' 0.097(7) 0.087(7) 0.089(6) -0.003(5) 0.063(5) 0.024(5)
N7 0.236(8) 0.168(7) 0.182(7) 0.007(6) 0.157(6) 0.026(6)
C31 0.129(6) 0.071(4) 0.112(6) 0.009(4) 0.076(5) 0.029(4)
C32 0.106(5) 0.130(6) 0.108(6) -0.002(5) 0.063(5) -0.007(5)

loop_
_atom_type_symbol
_atom_type_description
_atom_type_scat_dispersion_real
_atom_type_scat_dispersion_imag
_atom_type_scat_source
C C 0.0033 0.0016 'International Tables Vol C Tables 4.2.6.8 and 6.1.1.4'
H H 0.0000 0.0000 'International Tables Vol C Tables 4.2.6.8 and 6.1.1.4'
Cl Cl 0.1484 0.1585 'International Tables Vol C Tables 4.2.6.8 and 6.1.1.4'
N N 0.0061 0.0033 'International Tables Vol C Tables 4.2.6.8 and 6.1.1.4'
O O 0.0106 0.0060 'International Tables Vol C Tables 4.2.6.8 and 6.1.1.4'
Zn Zn 0.2839 1.4301 'International Tables Vol C Tables 4.2.6.8 and 6.1.1.4'

loop_
_geom_angle_atom_site_label_1
_geom_angle_atom_site_label_2
_geom_angle_atom_site_label_3
_geom_angle
_geom_angle_site_symmetry_1
_geom_angle_site_symmetry_3
_geom_angle_publ_flag
O1 Zn1 N1 124.8(2) . . ?
O1 Zn1 N4 121.0(3) . . ?
N1 Zn1 N4 108.0(2) . . ?
O1 Zn1 N6 92.3(2) . . ?
N1 Zn1 N6 112.3(4) . . ?
N4 Zn1 N6 90.3(2) . . ?
O1 Zn1 H1 23.4 . . ?
N1 Zn1 H1 130.7 . . ?
N4 Zn1 H1 121.2 . . ?
N6 Zn1 H1 69.0 . . ?
O1 Zn1 H1 22(2) . 2_655 ?
N1 Zn1 H1 115.8(13) . 2_655 ?
N4 Zn1 H1 113.5(7) . 2_655 ?
N6 Zn1 H1 114(2) . 2_655 ?
H1 Zn1 H1 45.7 . 2_655 ?
O1 Zn1' N4 123.9(2) . . ?
O1 Zn1' N3 98.1(2) . . ?
N4 Zn1' N3 115.3(4) . . ?
O1 Zn1' N1 115.6(3) . . ?
N4 Zn1' N1 105.8(2) . . ?
N3 Zn1' N1 94.4(2) . . ?
O1 Zn1' H1 24(3) . 2_655 ?
N4 Zn1' H1 131.7(7) . 2_655 ?
N3 Zn1' H1 74(3) . 2_655 ?
N1 Zn1' H1 121.1(2) . 2_655 ?
Zn1 O1 Zn1 174.9(3) 2_655 . ?
Zn1 O1 Zn1' 22.44(6) 2_655 2_655 ?
Zn1 O1 Zn1' 158.36(6) . 2_655 ?
Zn1 O1 H1 94.0 2_655 . ?
Zn1 O1 H1 86.3 . . ?
Zn1' O1 H1 107.6 . . ?
Zn1' O1 H1 72.1 2_655 . ?
Zn1 O1 H1 86.3(3) 2_655 2_655 ?
Zn1 O1 H1 94.0(3) . 2_655 ?
H1 O1 H1 174.1 . 2_655 ?
C1 N1 N2 105.0(4) . . ?
C1 N1 Zn1 128.9(4) . . ?
N2 N1 Zn1 126.1(4) . . ?
C1 N1 Zn1' 139.1(4) . . ?
N2 N1 Zn1' 112.5(3) . . ?
C3 N2 N1 111.3(4) . . ?
C3 N2 C6 129.5(4) . . ?
N1 N2 C6 119.2(4) . . ?
C7 N3 C15 118.4(4) . . ?
C7 N3 Zn1' 118.0(4) . . ?
C15 N3 Zn1' 123.5(3) . . ?
C16 N4 N5 106.2(4) . . ?
C16 N4 Zn1' 126.2(4) . . ?
N5 N4 Zn1' 127.3(3) . . ?
C16 N4 Zn1 136.2(4) . . ?
N5 N4 Zn1 115.5(3) . . ?
N4 N5 C18 111.2(4) . . ?
N4 N5 C21 120.0(4) . . ?
C18 N5 C21 128.7(5) . . ?
C22 N6 C30 118.2(4) . . ?
C22 N6 Zn1 116.0(3) . . ?
C30 N6 Zn1 125.5(3) . . ?
N1 C1 C2 110.3(5) . . ?
N1 C1 C4 120.9(5) . . ?
C2 C1 C4 128.8(5) . . ?
C3 C2 C1 107.1(5) . . ?
C3 C2 H2 126.5 . . ?
C1 C2 H2 126.5 . . ?
N2 C3 C2 106.3(5) . . ?
N2 C3 C5 122.7(5) . . ?
C2 C3 C5 130.9(5) . . ?
C1 C4 H4A 109.5 . . ?
C1 C4 H4B 109.5 . . ?
H4A C4 H4B 109.5 . . ?
C1 C4 H4C 109.5 . . ?
H4A C4 H4C 109.5 . . ?
H4B C4 H4C 109.5 . . ?
C3 C5 H5A 109.5 . . ?
C3 C5 H5B 109.5 . . ?
H5A C5 H5B 109.5 . . ?
C3 C5 H5C 109.5 . . ?
H5A C5 H5C 109.5 . . ?
H5B C5 H5C 109.5 . . ?
N2 C6 C7 112.1(4) . . ?
N2 C6 H6A 109.2 . . ?
C7 C6 H6A 109.2 . . ?
N2 C6 H6B 109.2 . . ?
C7 C6 H6B 109.2 . . ?
H6A C6 H6B 107.9 . . ?
N3 C7 C8 123.5(5) . . ?
N3 C7 C6 117.1(4) . . ?
C8 C7 C6 119.4(5) . . ?
C9 C8 C7 119.2(5) . . ?
C9 C8 H8 120.4 . . ?
C7 C8 H8 120.4 . . ?
C8 C9 C10 120.0(5) . . ?
C8 C9 H9 120.0 . . ?
C10 C9 H9 120.0 . . ?
C9 C10 C11 123.2(5) . . ?
C9 C10 C15 118.1(5) . . ?
C11 C10 C15 118.6(5) . . ?
C12 C11 C10 120.6(6) . . ?
C12 C11 H11 119.7 . . ?
C10 C11 H11 119.7 . . ?
C11 C12 C13 120.7(6) . . ?
C11 C12 H12 119.7 . . ?
C13 C12 H12 119.7 . . ?
C14 C13 C12 120.1(6) . . ?
C14 C13 H13 120.0 . . ?
C12 C13 H13 120.0 . . ?
C13 C14 C15 120.7(5) . . ?
C13 C14 H14 119.6 . . ?
C15 C14 H14 119.6 . . ?
N3 C15 C14 119.9(4) . . ?
N3 C15 C10 120.8(4) . . ?
C14 C15 C10 119.3(5) . . ?
N4 C16 C17 108.8(5) . . ?
N4 C16 C19 122.4(5) . . ?
C17 C16 C19 128.7(6) . . ?
C18 C17 C16 107.9(5) . . ?
C18 C17 H17 126.1 . . ?
C16 C17 H17 126.1 . . ?
N5 C18 C17 105.9(5) . . ?
N5 C18 C20 122.6(6) . . ?
C17 C18 C20 131.5(6) . . ?
C16 C19 H19A 109.5 . . ?
C16 C19 H19B 109.5 . . ?
H19A C19 H19B 109.5 . . ?
C16 C19 H19C 109.5 . . ?
H19A C19 H19C 109.5 . . ?
H19B C19 H19C 109.5 . . ?
C18 C20 H20A 109.5 . . ?
C18 C20 H20B 109.5 . . ?
H20A C20 H20B 109.5 . . ?
C18 C20 H20C 109.5 . . ?
H20A C20 H20C 109.5 . . ?
H20B C20 H20C 109.5 . . ?
N5 C21 C22 112.2(4) . . ?
N5 C21 H21A 109.2 . . ?
C22 C21 H21A 109.2 . . ?
N5 C21 H21B 109.2 . . ?
C22 C21 H21B 109.2 . . ?
H21A C21 H21B 107.9 . . ?
N6 C22 C23 123.2(4) . . ?
N6 C22 C21 116.4(4) . . ?
C23 C22 C21 120.3(4) . . ?
C24 C23 C22 119.2(5) . . ?
C24 C23 H23 120.4 . . ?
C22 C23 H23 120.4 . . ?
C23 C24 C25 120.2(5) . . ?
C23 C24 H24 119.9 . . ?
C25 C24 H24 119.9 . . ?
C24 C25 C30 118.1(5) . . ?
C24 C25 C26 124.7(5) . . ?
C30 C25 C26 117.2(5) . . ?
C27 C26 C25 122.1(5) . . ?
C27 C26 H26 119.0 . . ?
C25 C26 H26 119.0 . . ?
C26 C27 C28 120.4(5) . . ?
C26 C27 H27 119.8 . . ?
C28 C27 H27 119.8 . . ?
C29 C28 C27 120.5(5) . . ?
C29 C28 H28 119.8 . . ?
C27 C28 H28 119.8 . . ?
C28 C29 C30 120.5(5) . . ?
C28 C29 H29 119.8 . . ?
C30 C29 H29 119.8 . . ?
N6 C30 C29 119.5(4) . . ?
N6 C30 C25 121.1(4) . . ?
C29 C30 C25 119.4(5) . . ?
O2 Cl1 O4 112.0(8) . . ?
O2 Cl1 O3 111.0(8) . . ?
O4 Cl1 O3 107.9(7) . . ?
O2 Cl1 O5 108.2(8) . . ?
O4 Cl1 O5 111.1(8) . . ?
O3 Cl1 O5 106.5(7) . . ?
O2' Cl1' O3' 111.0(8) . . ?
O2' Cl1' O4' 109.4(8) . . ?
O3' Cl1' O4' 111.3(7) . . ?
O2' Cl1' O5' 107.9(9) . . ?
O3' Cl1' O5' 110.7(8) . . ?
O4' Cl1' O5' 106.4(7) . . ?
O6 Cl2 O6 117.9(13) . 2_656 ?
O6 Cl2 O7 115.5(6) . . ?
O6 Cl2 O7 105.4(7) 2_656 . ?
O6 Cl2 O7 105.4(7) . 2_656 ?
O6 Cl2 O7 115.5(6) 2_656 2_656 ?
O7 Cl2 O7 95.2(9) . 2_656 ?
O6' Cl2' O6' 93.8(17) 2_656 . ?
O6' Cl2' O7' 107.6(9) 2_656 2_656 ?
O6' Cl2' O7' 103.9(10) . 2_656 ?
O6' Cl2' O7' 103.9(10) 2_656 . ?
O6' Cl2' O7' 107.6(9) . . ?
O7' Cl2' O7' 133.3(17) 2_656 . ?
N7 C31 C32 177.7(12) . . ?
C31 C32 H32A 109.5 . . ?
C31 C32 H32B 109.5 . . ?
H32A C32 H32B 109.5 . . ?
C31 C32 H32C 109.5 . . ?
H32A C32 H32C 109.5 . . ?
H32B C32 H32C 109.5 . . ?

loop_
_geom_bond_atom_site_label_1
_geom_bond_atom_site_label_2
_geom_bond_distance
_geom_bond_site_symmetry_2
_geom_bond_publ_flag
Zn1 O1 1.889(2) . ?
Zn1 N1 1.964(4) . ?
Zn1 N4 2.062(5) . ?
Zn1 N6 2.214(9) . ?
Zn1 H1 2.00(3) . ?
Zn1 H1 2.10(4) 2_655 ?
Zn1' O1 1.923(3) . ?
Zn1' N4 1.973(4) . ?
Zn1' N3 2.024(8) . ?
Zn1' N1 2.111(6) . ?
Zn1' H1 1.842(10) 2_655 ?
O1 H1 0.80(9) . ?
O1 H1 0.80(9) 2_655 ?
N1 C1 1.337(6) . ?
N1 N2 1.366(5) . ?
N2 C3 1.337(6) . ?
N2 C6 1.452(6) . ?
N3 C7 1.325(6) . ?
N3 C15 1.375(6) . ?
N4 C16 1.346(6) . ?
N4 N5 1.348(5) . ?
N5 C18 1.350(6) . ?
N5 C21 1.442(6) . ?
N6 C22 1.319(6) . ?
N6 C30 1.375(6) . ?
C1 C2 1.367(7) . ?
C1 C4 1.485(7) . ?
C2 C3 1.366(7) . ?
C2 H2 0.9500 . ?
C3 C5 1.487(7) . ?
C4 H4A 0.9800 . ?
C4 H4B 0.9800 . ?
C4 H4C 0.9800 . ?
C5 H5A 0.9800 . ?
C5 H5B 0.9800 . ?
C5 H5C 0.9800 . ?
C6 C7 1.503(7) . ?
C6 H6A 0.9900 . ?
C6 H6B 0.9900 . ?
C7 C8 1.386(7) . ?
C8 C9 1.356(7) . ?
C8 H8 0.9500 . ?
C9 C10 1.397(7) . ?
C9 H9 0.9500 . ?
C10 C11 1.409(8) . ?
C10 C15 1.416(7) . ?
C11 C12 1.345(8) . ?
C11 H11 0.9500 . ?
C12 C13 1.401(8) . ?
C12 H12 0.9500 . ?
C13 C14 1.362(8) . ?
C13 H13 0.9500 . ?
C14 C15 1.388(7) . ?
C14 H14 0.9500 . ?
C16 C17 1.373(8) . ?
C16 C19 1.483(8) . ?
C17 C18 1.363(8) . ?
C17 H17 0.9500 . ?
C18 C20 1.476(8) . ?
C19 H19A 0.9800 . ?
C19 H19B 0.9800 . ?
C19 H19C 0.9800 . ?
C20 H20A 0.9800 . ?
C20 H20B 0.9800 . ?
C20 H20C 0.9800 . ?
C21 C22 1.494(6) . ?
C21 H21A 0.9900 . ?
C21 H21B 0.9900 . ?
C22 C23 1.394(6) . ?
C23 C24 1.352(7) . ?
C23 H23 0.9500 . ?
C24 C25 1.386(7) . ?
C24 H24 0.9500 . ?
C25 C30 1.415(7) . ?
C25 C26 1.418(7) . ?
C26 C27 1.335(8) . ?
C26 H26 0.9500 . ?
C27 C28 1.387(8) . ?
C27 H27 0.9500 . ?
C28 C29 1.362(7) . ?
C28 H28 0.9500 . ?
C29 C30 1.404(6) . ?
C29 H29 0.9500 . ?
Cl1 O2 1.365(8) . ?
Cl1 O4 1.405(7) . ?
Cl1 O3 1.408(7) . ?
Cl1 O5 1.417(8) . ?
Cl1' O2' 1.374(8) . ?
Cl1' O3' 1.402(7) . ?
Cl1' O4' 1.408(7) . ?
Cl1' O5' 1.417(8) . ?
Cl2 O6 1.402(6) . ?
Cl2 O6 1.402(6) 2_656 ?
Cl2 O7 1.437(6) . ?
Cl2 O7 1.437(6) 2_656 ?
Cl2' O6' 1.431(8) 2_656 ?
Cl2' O6' 1.431(8) . ?
Cl2' O7' 1.446(8) 2_656 ?
Cl2' O7' 1.446(8) . ?
N7 C31 1.137(10) . ?
C31 C32 1.353(10) . ?
C32 H32A 0.9800 . ?
C32 H32B 0.9800 . ?
C32 H32C 0.9800 . ?

loop_
_geom_torsion_atom_site_label_1
_geom_torsion_atom_site_label_2
_geom_torsion_atom_site_label_3
_geom_torsion_atom_site_label_4
_geom_torsion
_geom_torsion_site_symmetry_1
_geom_torsion_site_symmetry_2
_geom_torsion_site_symmetry_3
_geom_torsion_site_symmetry_4
_geom_torsion_publ_flag
C1 N1 N2 C3 0.2(6) . . . . ?
Zn1 N1 N2 C3 -178.9(4) . . . . ?
Zn1' N1 N2 C3 163.3(4) . . . . ?
C1 N1 N2 C6 179.4(4) . . . . ?
Zn1 N1 N2 C6 0.3(7) . . . . ?
Zn1' N1 N2 C6 -17.5(5) . . . . ?
C16 N4 N5 C18 0.2(6) . . . . ?
Zn1' N4 N5 C18 -173.1(4) . . . . ?
Zn1 N4 N5 C18 166.4(4) . . . . ?
C16 N4 N5 C21 -177.4(4) . . . . ?
Zn1' N4 N5 C21 9.3(7) . . . . ?
Zn1 N4 N5 C21 -11.2(6) . . . . ?
N2 N1 C1 C2 -0.4(6) . . . . ?
Zn1 N1 C1 C2 178.6(5) . . . . ?
Zn1' N1 C1 C2 -156.3(5) . . . . ?
N2 N1 C1 C4 180.0(5) . . . . ?
Zn1 N1 C1 C4 -1.0(8) . . . . ?
Zn1' N1 C1 C4 24.1(9) . . . . ?
N1 C1 C2 C3 0.5(6) . . . . ?
C4 C1 C2 C3 -179.9(6) . . . . ?
N1 N2 C3 C2 0.1(6) . . . . ?
C6 N2 C3 C2 -179.0(5) . . . . ?
N1 N2 C3 C5 179.4(5) . . . . ?
C6 N2 C3 C5 0.3(8) . . . . ?
C1 C2 C3 N2 -0.4(6) . . . . ?
C1 C2 C3 C5 -179.5(5) . . . . ?
C3 N2 C6 C7 -108.3(6) . . . . ?
N1 N2 C6 C7 72.7(6) . . . . ?
C15 N3 C7 C8 2.0(7) . . . . ?
Zn1' N3 C7 C8 -175.3(4) . . . . ?
C15 N3 C7 C6 -176.9(4) . . . . ?
Zn1' N3 C7 C6 5.8(6) . . . . ?
N2 C6 C7 N3 -65.4(6) . . . . ?
N2 C6 C7 C8 115.7(5) . . . . ?
N3 C7 C8 C9 -0.7(8) . . . . ?
C6 C7 C8 C9 178.1(5) . . . . ?
C7 C8 C9 C10 0.1(8) . . . . ?
C8 C9 C10 C11 -177.6(6) . . . . ?
C8 C9 C10 C15 -0.8(8) . . . . ?
C9 C10 C11 C12 177.5(6) . . . . ?
C15 C10 C11 C12 0.7(10) . . . . ?
C10 C11 C12 C13 0.2(11) . . . . ?
C11 C12 C13 C14 -1.1(11) . . . . ?
C12 C13 C14 C15 1.0(9) . . . . ?
C7 N3 C15 C14 177.2(5) . . . . ?
Zn1' N3 C15 C14 -5.7(6) . . . . ?
C7 N3 C15 C10 -2.7(7) . . . . ?
Zn1' N3 C15 C10 174.5(4) . . . . ?
C13 C14 C15 N3 -179.9(5) . . . . ?
C13 C14 C15 C10 -0.1(8) . . . . ?
C9 C10 C15 N3 2.1(7) . . . . ?
C11 C10 C15 N3 179.1(5) . . . . ?
C9 C10 C15 C14 -177.8(5) . . . . ?
C11 C10 C15 C14 -0.8(8) . . . . ?
N5 N4 C16 C17 -0.3(6) . . . . ?
Zn1' N4 C16 C17 173.1(4) . . . . ?
Zn1 N4 C16 C17 -162.1(5) . . . . ?
N5 N4 C16 C19 -178.1(6) . . . . ?
Zn1' N4 C16 C19 -4.7(9) . . . . ?
Zn1 N4 C16 C19 20.1(9) . . . . ?
N4 C16 C17 C18 0.3(7) . . . . ?
C19 C16 C17 C18 177.9(6) . . . . ?
N4 N5 C18 C17 0.0(6) . . . . ?
C21 N5 C18 C17 177.3(5) . . . . ?
N4 N5 C18 C20 179.2(5) . . . . ?
C21 N5 C18 C20 -3.5(8) . . . . ?
C16 C17 C18 N5 -0.2(6) . . . . ?
C16 C17 C18 C20 -179.2(6) . . . . ?
N4 N5 C21 C22 72.4(5) . . . . ?
C18 N5 C21 C22 -104.7(5) . . . . ?
C30 N6 C22 C23 0.5(7) . . . . ?
Zn1 N6 C22 C23 -173.4(4) . . . . ?
C30 N6 C22 C21 -179.1(4) . . . . ?
Zn1 N6 C22 C21 7.0(5) . . . . ?
N5 C21 C22 N6 -67.1(5) . . . . ?
N5 C21 C22 C23 113.2(5) . . . . ?
N6 C22 C23 C24 0.0(8) . . . . ?
C21 C22 C23 C24 179.6(5) . . . . ?
C22 C23 C24 C25 0.3(8) . . . . ?
C23 C24 C25 C30 -1.0(7) . . . . ?
C23 C24 C25 C26 -179.3(5) . . . . ?
C24 C25 C26 C27 179.3(6) . . . . ?
C30 C25 C26 C27 1.0(8) . . . . ?
C25 C26 C27 C28 -1.6(9) . . . . ?
C26 C27 C28 C29 1.5(9) . . . . ?
C27 C28 C29 C30 -0.8(8) . . . . ?
C22 N6 C30 C29 179.0(4) . . . . ?
Zn1 N6 C30 C29 -7.7(6) . . . . ?
C22 N6 C30 C25 -1.3(6) . . . . ?
Zn1 N6 C30 C25 172.0(3) . . . . ?
C28 C29 C30 N6 180.0(5) . . . . ?
C28 C29 C30 C25 0.3(7) . . . . ?
C24 C25 C30 N6 1.6(7) . . . . ?
C26 C25 C30 N6 179.9(4) . . . . ?
C24 C25 C30 C29 -178.8(5) . . . . ?
C26 C25 C30 C29 -0.4(7) . . . . ?
